data_2200110
loop_
_publ_author_name
'Liang, Yucang'
'Hong, Maochun'
'Cao, Rong'

_publ_section_title
;
 Tetrakis(2,5-pyridinedicarboxylato)tetrazinc(II) octahydrate
;
_journal_issue 4
_journal_name_full 'Acta Crystallographica Section E'
_journal_page_first m145
_journal_page_last m147
_journal_paper_doi 10.1107/S1600536801004184
_journal_volume 57
_journal_year 2001
_chemical_formula_iupac '[Zn4 (C7 H3 N1 O4)4 (H2 O1)8]'
_chemical_formula_moiety 'C28 H28 N4 O24 Zn4'
_chemical_formula_sum 'C28 H28 N4 O24 Zn4'
_chemical_formula_weight 1066.02
_chemical_name_systematic
;
Tetra(2,4-pyridinedicarboxylate)terazinc(II) octa-hydtate
;
_space_group_IT_number 2
_symmetry_cell_setting triclinic
_symmetry_space_group_name_Hall '-P 1'
_symmetry_space_group_name_H-M 'P -1'
_audit_creation_method SHELXS-97
_cell_angle_alpha 90.0220(10)
_cell_angle_beta 96.9850(10)
_cell_angle_gamma 115.6300(10)
_cell_formula_units_Z 1
_cell_length_a 7.0512(6)
_cell_length_b 7.3853(6)
_cell_length_c 18.4652(14)
_cell_measurement_reflns_used 423
_cell_measurement_temperature 293(2)
_cell_measurement_theta_max 19.6
_cell_measurement_theta_min 8.13
_cell_volume 859.02(12)
_computing_cell_refinement SMART
_computing_data_collection 'SMART (Siemens, 1994)'
_computing_data_reduction SMART
_computing_molecular_graphics SHELXTL
_computing_publication_material SHELXTL
_computing_structure_refinement 'SHELXTL (Sheldrick, 1997)'
_computing_structure_solution 'SHELXS97 (Sheldrick, 1990)'
_diffrn_ambient_temperature 293(2)
_diffrn_measurement_device_type 'SMART CCD'
_diffrn_measurement_method \w
_diffrn_radiation_monochromator graphite
_diffrn_radiation_source 'fine-focus sealed tube'
_diffrn_radiation_type MoK\a
_diffrn_radiation_wavelength .71073
_diffrn_reflns_av_R_equivalents .0282
_diffrn_reflns_av_sigmaI/netI .0547
_diffrn_reflns_limit_h_max 8
_diffrn_reflns_limit_h_min -8
_diffrn_reflns_limit_k_max 8
_diffrn_reflns_limit_k_min -8
_diffrn_reflns_limit_l_max 15
_diffrn_reflns_limit_l_min -21
_diffrn_reflns_number 4717
_diffrn_reflns_theta_max 25.03
_diffrn_reflns_theta_min 1.11
_diffrn_standards_decay_% none
_exptl_absorpt_coefficient_mu 2.868
_exptl_absorpt_correction_T_max .709
_exptl_absorpt_correction_T_min .350
_exptl_absorpt_correction_type empirical
_exptl_absorpt_process_details '(SHELXTL; Sheldrick, 1997)'
_exptl_crystal_colour colorless
_exptl_crystal_density_diffrn 2.061
_exptl_crystal_density_meas ?
_exptl_crystal_density_method 'not measured'
_exptl_crystal_description prism
_exptl_crystal_F_000 536
_exptl_crystal_size_max .36
_exptl_crystal_size_mid .18
_exptl_crystal_size_min .12
_refine_diff_density_max .562
_refine_diff_density_min -1.218
_refine_ls_extinction_coef none
_refine_ls_extinction_method none
_refine_ls_goodness_of_fit_all 1.069
_refine_ls_goodness_of_fit_obs 1.069
_refine_ls_hydrogen_treatment constr
_refine_ls_matrix_type full
_refine_ls_number_parameters 303
_refine_ls_number_reflns 3021
_refine_ls_number_restraints 8
_refine_ls_restrained_S_all 1.068
_refine_ls_restrained_S_obs 1.068
_refine_ls_R_factor_all .0532
_refine_ls_R_factor_obs .0408
_refine_ls_shift/su_max <0.001
_refine_ls_shift/su_mean <0.001
_refine_ls_structure_factor_coef Fsqd
_refine_ls_weighting_details 'calc w = 1/[\s^2^(Fo^2^)+(0.0701P)^2^+0.0949P] where P = (Fo^2^+2Fc^2^)/3'
_refine_ls_weighting_scheme calc
_refine_ls_wR_factor_obs .1024
_refine_ls_wR_factor_ref .1210
_reflns_number_gt 2472
_reflns_number_total 3021
_reflns_threshold_expression I>2\s(I)
_cod_data_source_file bt6022.cif
_cod_data_source_block Zn4-2
_cod_depositor_comments
;
The following automatic conversions were performed:
'_symmetry_cell_setting' value 'Triclinic' changed to 'triclinic'
according to '/home/saulius/struct/CIF-dictionaries/cif_core.dic'
dictionary named 'cif_core.dic' version 2.4.1 from 2010-06-29.

Automatic conversion script
Id: cif_fix_enum 1527 2010-12-29 10:47:43Z saulius 

The following automatic conversions were performed:

'_symmetry_cell_setting' value 'Triclinic' changed to 'triclinic'
according to /home/saulius/struct/CIF-dictionaries/cif_core.dic
dictionary named 'cif_core.dic' version 2.4.1 from 2010-06-29.

Automatic conversion script
Id: cif_fix_values 1715 2011-07-08 13:25:40Z adriana 

The following automatic conversions were performed:

'_exptl_crystal_density_meas' value 'none' was changed to '?' - the
value is perceived as not measured.

Automatic conversion script
Id: cif_fix_values 3008 2015-01-20 13:52:24Z robertas 
;
_cod_database_code 2200110

loop_
_symmetry_equiv_pos_as_xyz
'x, y, z'
'-x, -y, -z'

loop_
_atom_site_label
_atom_site_fract_x
_atom_site_fract_y
_atom_site_fract_z
_atom_site_U_iso_or_equiv
_atom_site_adp_type
_atom_site_calc_flag
_atom_site_refinement_flags
_atom_site_occupancy
_atom_site_disorder_assembly
_atom_site_disorder_group
_atom_site_type_symbol
Zn1 .27843(9) .13833(7) .05025(3) .02636(18) Uani d . 1 . . Zn
Zn2 .57964(9) .79994(8) .39562(3) .02935(19) Uani d . 1 . . Zn
N1 .2795(6) .1124(5) .16422(18) .0219(8) Uani d . 1 . . N
N2 .7047(6) .9451(5) .30478(19) .0253(8) Uani d . 1 . . N
O1 .7844(6) .7231(6) .45521(18) .0416(9) Uani d D 1 . . O
H1A .785(12) .716(11) .5062(13) .09(2) Uiso d D 1 . . H
H1B .799(10) .614(6) .435(3) .057(18) Uiso d D 1 . . H
O2 .3144(6) .7370(5) .44082(18) .0395(9) Uani d D 1 . . O
H2A .211(9) .601(4) .439(4) .08(2) Uiso d D 1 . . H
H2B .322(9) .780(8) .4903(14) .052(17) Uiso d D 1 . . H
O3 .5901(5) .3039(5) .04700(17) .0307(7) Uani d D 1 . . O
H3A .627(11) .272(11) .002(2) .08(2) Uiso d D 1 . . H
H3B .647(10) .443(4) .061(3) .07(2) Uiso d D 1 . . H
O4 .1629(5) .3482(5) .03985(17) .0287(7) Uani d D 1 . . O
H4A .025(5) .267(8) .016(3) .07(2) Uiso d D 1 . . H
H4B .184(10) .440(8) .079(2) .07(2) Uiso d D 1 . . H
O11 .2355(5) -.1605(4) .06091(16) .0282(7) Uani d . 1 . . O
O12 .1757(6) -.3988(4) .14164(17) .0346(8) Uani d . 1 . . O
O13 .4206(6) .5477(5) .32736(17) .0371(8) Uani d . 1 . . O
O14 .2449(7) .3192(5) .40287(18) .0494(10) Uani d . 1 . . O
O21 .6866(6) 1.1036(5) .43001(17) .0350(8) Uani d . 1 . . O
O22 .8344(6) 1.4171(5) .39177(19) .0441(9) Uani d . 1 . . O
O23 .8197(6) .9530(5) .05646(16) .0339(8) Uani d . 1 . . O
O24 .6767(7) .6620(5) .11002(18) .0464(10) Uani d . 1 . . O
C11 .2133(7) -.2254(6) .1247(2) .0238(9) Uani d . 1 . . C
C12 .2323(7) -.0770(6) .1846(2) .0211(9) Uani d . 1 . . C
C13 .2049(7) -.1326(6) .2554(2) .0247(9) Uani d . 1 . . C
H13A .1729 -.2638 .2676 .030 Uiso calc R 1 . . H
C14 .2260(7) .0119(7) .3079(2) .0279(10) Uani d . 1 . . C
H14A .2024 -.0227 .3556 .033 Uiso calc R 1 . . H
C15 .2826(7) .2077(6) .2887(2) .0233(9) Uani d . 1 . . C
C16 .3079(7) .2515(6) .2163(2) .0226(9) Uani d . 1 . . C
H16A .3462 .3833 .2034 .027 Uiso calc R 1 . . H
C17 .3199(7) .3703(7) .3452(2) .0257(10) Uani d . 1 . . C
C21 .7631(7) 1.2324(7) .3825(2) .0284(10) Uani d . 1 . . C
C22 .7662(7) 1.1460(6) .3084(2) .0237(9) Uani d . 1 . . C
C23 .8207(8) 1.2586(7) .2488(2) .0283(10) Uani d . 1 . . C
H23A .8600 1.3961 .2525 .034 Uiso calc R 1 . . H
C24 .8167(7) 1.1657(6) .1832(2) .0259(10) Uani d . 1 . . C
H24A .8522 1.2398 .1421 .031 Uiso calc R 1 . . H
C25 .7590(7) .9604(6) .1794(2) .0219(9) Uani d . 1 . . C
C26 .7034(7) .8561(6) .2419(2) .0215(9) Uani d . 1 . . C
H26A .6637 .7184 .2398 .026 Uiso calc R 1 . . H
C27 .7501(7) .8464(7) .1098(2) .0254(10) Uani d . 1 . . C

loop_
_atom_site_aniso_label
_atom_site_aniso_U_11
_atom_site_aniso_U_22
_atom_site_aniso_U_33
_atom_site_aniso_U_12
_atom_site_aniso_U_13
_atom_site_aniso_U_23
Zn1 .0400(3) .0193(3) .0189(3) .0111(2) .0082(2) .0004(2)
Zn2 .0468(4) .0257(3) .0198(3) .0182(3) .0104(2) .0007(2)
N1 .0238(19) .0204(18) .0225(19) .0097(16) .0071(15) .0027(14)
N2 .030(2) .0221(19) .0244(19) .0116(16) .0064(15) -.0015(15)
O1 .068(3) .045(2) .0269(19) .039(2) .0076(17) -.0002(16)
O2 .055(2) .0274(19) .0306(19) .0087(18) .0211(17) -.0044(15)
O3 .0380(19) .0250(17) .0269(18) .0104(15) .0099(14) .0001(14)
O4 .0324(19) .0255(17) .0287(17) .0124(15) .0063(14) -.0036(14)
O11 .043(2) .0199(15) .0228(16) .0135(15) .0102(14) .0012(12)
O12 .059(2) .0181(17) .0318(18) .0193(16) .0131(16) .0024(13)
O13 .061(2) .0226(17) .0258(17) .0140(17) .0159(16) -.0021(13)
O14 .073(3) .039(2) .0266(19) .012(2) .0233(18) -.0019(16)
O21 .051(2) .0284(18) .0263(17) .0155(16) .0140(15) -.0031(14)
O22 .069(3) .0249(18) .040(2) .0176(18) .0211(18) -.0048(15)
O23 .052(2) .0257(17) .0174(15) .0099(16) .0089(14) .0002(13)
O24 .078(3) .0236(19) .0313(19) .0126(19) .0226(18) .0009(14)
C11 .026(2) .021(2) .024(2) .0103(19) .0026(18) -.0022(18)
C12 .020(2) .015(2) .027(2) .0068(17) .0036(17) .0016(16)
C13 .029(2) .020(2) .027(2) .0113(19) .0070(18) .0046(17)
C14 .034(3) .030(2) .021(2) .014(2) .0059(19) .0051(19)
C15 .025(2) .021(2) .023(2) .0094(19) .0043(17) .0012(17)
C16 .028(2) .020(2) .021(2) .0103(19) .0077(17) -.0007(17)
C17 .031(3) .028(2) .020(2) .014(2) .0043(18) -.0022(18)
C21 .031(3) .027(2) .029(2) .013(2) .0076(19) -.0027(19)
C22 .024(2) .022(2) .028(2) .0111(19) .0070(18) -.0014(18)
C23 .035(3) .020(2) .031(3) .011(2) .010(2) .0021(18)
C24 .027(2) .023(2) .028(2) .0085(19) .0112(19) .0062(18)
C25 .022(2) .023(2) .019(2) .0075(18) .0036(16) -.0025(17)
C26 .026(2) .021(2) .019(2) .0107(19) .0075(17) -.0005(17)
C27 .031(3) .023(2) .021(2) .011(2) .0064(18) .0002(18)

loop_
_atom_type_symbol
_atom_type_description
_atom_type_scat_dispersion_real
_atom_type_scat_dispersion_imag
_atom_type_scat_source
C C .0033 .0016 'International Tables Vol C Tables 4.2.6.8 and 6.1.1.4'
H H .0000 .0000 'International Tables Vol C Tables 4.2.6.8 and 6.1.1.4'
N N .0061 .0033 'International Tables Vol C Tables 4.2.6.8 and 6.1.1.4'
O O .0106 .0060 'International Tables Vol C Tables 4.2.6.8 and 6.1.1.4'
Zn Zn .2839 1.4301 'International Tables Vol C Tables 4.2.6.8 and 6.1.1.4'

loop_
_geom_angle_atom_site_label_1
_geom_angle_atom_site_label_2
_geom_angle_atom_site_label_3
_geom_angle_site_symmetry_1
_geom_angle_site_symmetry_3
_geom_angle
_geom_angle_publ_flag
O3 Zn1 O23 . 2_665 99.90(14) yes
O3 Zn1 O4 . . 102.40(13) yes
O23 Zn1 O4 2_665 . 91.22(13) yes
O3 Zn1 O11 . . 106.09(13) yes
O23 Zn1 O11 2_665 . 83.20(12) yes
O4 Zn1 O11 . . 151.49(14) yes
O3 Zn1 N1 . . 99.89(13) yes
O23 Zn1 N1 2_665 . 156.01(14) yes
O4 Zn1 N1 . . 97.65(13) yes
O11 Zn1 N1 . . 78.38(12) yes
O1 Zn2 O2 . . 113.39(16) yes
O1 Zn2 O13 . . 99.80(15) yes
O2 Zn2 O13 . . 89.91(14) yes
O1 Zn2 N2 . . 110.78(16) yes
O2 Zn2 N2 . . 135.66(16) yes
O13 Zn2 N2 . . 86.40(13) yes
O1 Zn2 O21 . . 102.65(15) yes
O2 Zn2 O21 . . 88.50(14) yes
O13 Zn2 O21 . . 156.16(14) yes
N2 Zn2 O21 . . 78.25(13) yes
C16 N1 C12 . . 117.6(4) ?
C16 N1 Zn1 . . 129.2(3) ?
C12 N1 Zn1 . . 113.1(3) ?
C26 N2 C22 . . 118.7(4) ?
C26 N2 Zn2 . . 125.8(3) ?
C22 N2 Zn2 . . 114.9(3) ?
Zn2 O1 H1A . . 120(5) ?
Zn2 O1 H1B . . 115(4) ?
H1A O1 H1B . . 111(6) ?
Zn2 O2 H2A . . 119(4) ?
Zn2 O2 H2B . . 121(4) ?
H2A O2 H2B . . 101(5) ?
Zn1 O3 H3A . . 110(4) ?
Zn1 O3 H3B . . 117(4) ?
H3A O3 H3B . . 115(6) ?
Zn1 O4 H4A . . 100(4) ?
Zn1 O4 H4B . . 121(4) ?
H4A O4 H4B . . 120(5) ?
C11 O11 Zn1 . . 115.9(3) ?
C17 O13 Zn2 . . 127.2(3) ?
C21 O21 Zn2 . . 116.2(3) ?
C27 O23 Zn1 . 2_665 125.3(3) ?
O12 C11 O11 . . 126.0(4) ?
O12 C11 C12 . . 117.4(4) ?
O11 C11 C12 . . 116.6(4) ?
N1 C12 C13 . . 122.9(4) ?
N1 C12 C11 . . 115.5(4) ?
C13 C12 C11 . . 121.5(4) ?
C12 C13 C14 . . 118.5(4) ?
C12 C13 H13A . . 120.7 ?
C14 C13 H13A . . 120.7 ?
C15 C14 C13 . . 119.2(4) ?
C15 C14 H14A . . 120.4 ?
C13 C14 H14A . . 120.4 ?
C14 C15 C16 . . 118.7(4) ?
C14 C15 C17 . . 120.6(4) ?
C16 C15 C17 . . 120.7(4) ?
N1 C16 C15 . . 122.9(4) ?
N1 C16 H16A . . 118.5 ?
C15 C16 H16A . . 118.5 ?
O14 C17 O13 . . 126.3(4) ?
O14 C17 C15 . . 118.0(4) ?
O13 C17 C15 . . 115.7(4) ?
O22 C21 O21 . . 126.3(4) ?
O22 C21 C22 . . 118.1(4) ?
O21 C21 C22 . . 115.6(4) ?
N2 C22 C23 . . 122.0(4) ?
N2 C22 C21 . . 114.5(4) ?
C23 C22 C21 . . 123.6(4) ?
C22 C23 C24 . . 119.3(4) ?
C22 C23 H23A . . 120.3 ?
C24 C23 H23A . . 120.3 ?
C23 C24 C25 . . 119.1(4) ?
C23 C24 H24A . . 120.4 ?
C25 C24 H24A . . 120.4 ?
C26 C25 C24 . . 118.1(4) ?
C26 C25 C27 . . 119.2(4) ?
C24 C25 C27 . . 122.6(4) ?
N2 C26 C25 . . 122.7(4) ?
N2 C26 H26A . . 118.7 ?
C25 C26 H26A . . 118.7 ?
O24 C27 O23 . . 126.4(4) ?
O24 C27 C25 . . 117.6(4) ?
O23 C27 C25 . . 115.9(4) ?

loop_
_geom_bond_atom_site_label_1
_geom_bond_atom_site_label_2
_geom_bond_site_symmetry_2
_geom_bond_distance
_geom_bond_publ_flag
Zn1 O3 . 2.009(3) yes
Zn1 O23 2_665 2.020(3) yes
Zn1 O4 . 2.039(3) yes
Zn1 O11 . 2.107(3) yes
Zn1 N1 . 2.113(3) yes
Zn2 O1 . 1.985(4) yes
Zn2 O2 . 2.010(4) yes
Zn2 O13 . 2.040(3) yes
Zn2 N2 . 2.070(4) yes
Zn2 O21 . 2.103(3) yes
N1 C16 . 1.340(5) ?
N1 C12 . 1.355(5) ?
N2 C26 . 1.331(5) ?
N2 C22 . 1.353(6) ?
O1 H1A . .94(2) ?
O1 H1B . .94(2) ?
O2 H2A . .95(2) ?
O2 H2B . .95(2) ?
O3 H3A . .95(2) ?
O3 H3B . .95(2) ?
O4 H4A . .94(2) ?
O4 H4B . .94(2) ?
O11 C11 . 1.274(5) ?
O12 C11 . 1.239(5) ?
O13 C17 . 1.258(5) ?
O14 C17 . 1.233(5) ?
O21 C21 . 1.280(6) ?
O22 C21 . 1.236(5) ?
O23 C27 . 1.270(5) ?
O23 Zn1 2_665 2.020(3) ?
O24 C27 . 1.230(5) ?
C11 C12 . 1.510(6) ?
C12 C13 . 1.380(6) ?
C13 C14 . 1.389(6) ?
C13 H13A . .9300 ?
C14 C15 . 1.383(6) ?
C14 H14A . .9300 ?
C15 C16 . 1.389(6) ?
C15 C17 . 1.504(6) ?
C16 H16A . .9300 ?
C21 C22 . 1.517(6) ?
C22 C23 . 1.369(6) ?
C23 C24 . 1.384(6) ?
C23 H23A . .9300 ?
C24 C25 . 1.389(6) ?
C24 H24A . .9300 ?
C25 C26 . 1.389(6) ?
C25 C27 . 1.517(6) ?
C26 H26A . .9300 ?

loop_
_geom_hbond_atom_site_label_D
_geom_hbond_atom_site_label_H
_geom_hbond_atom_site_label_A
_geom_hbond_distance_DH
_geom_hbond_distance_HA
_geom_hbond_distance_DA
_geom_hbond_angle_DHA
O1 H1B O14 .94(2) 3.53(6) 3.687(6) 92(4)
